data_4508305
loop_
_publ_author_name
'Koffer, Jacob H.'
'Olshansky, Jacob H.'
'Smith, Matthew D.'
'Hernandez, Kristen J.'
'Zeller, Matthias'
'Ferrence, Gregory M.'
'Schrier, Joshua'
'Norquist, Alexander J.'

_publ_section_title
;
 Formation Principles for Templated Vanadium Selenite Oxalates
;
_journal_issue 10
_journal_name_full 'Crystal Growth &amp; Design'
_journal_page_first 4504
_journal_paper_doi 10.1021/cg400992q
_journal_volume 13
_journal_year 2013
_chemical_formula_moiety 'C6 H18.00 N2 O14 Se2 V2'
_chemical_formula_sum 'C6 H18 N2 O14 Se2 V2'
_chemical_formula_weight 602.02
_space_group_IT_number 2
_symmetry_cell_setting triclinic
_symmetry_space_group_name_Hall '-P 1'
_symmetry_space_group_name_H-M 'P -1'
_atom_sites_solution_hydrogens difmap
_atom_sites_solution_primary direct
_cell_angle_alpha 95.363(3)
_cell_angle_beta 108.245(3)
_cell_angle_gamma 105.236(3)
_cell_formula_units_Z 1
_cell_length_a 6.3369(16)
_cell_length_b 8.509(2)
_cell_length_c 9.413(2)
_cell_measurement_reflns_used 3008
_cell_measurement_temperature 100
_cell_measurement_theta_max 32
_cell_measurement_theta_min 2
_cell_volume 456.46(19)
_computing_cell_refinement 'DENZO/SCALEPACK (Otwinowski & Minor, 1997)'
_computing_data_collection 'COLLECT (Nonius, 2001).'
_computing_data_reduction 'DENZO/SCALEPACK (Otwinowski & Minor, 1997)'
_computing_molecular_graphics 'CAMERON (Watkin et al., 1996)'
_computing_publication_material 'CRYSTALS (Betteridge et al., 2003)'
_computing_structure_refinement 'CRYSTALS (Betteridge et al., 2003)'
_computing_structure_solution 'SIR92 (Altomare et al., 1994)'
_diffrn_ambient_temperature 100
_diffrn_measured_fraction_theta_full 0.992
_diffrn_measured_fraction_theta_max 0.926
_diffrn_measurement_device Area
_diffrn_measurement_device_type 'Nonius KappaCCD'
_diffrn_measurement_method \w
_diffrn_radiation_monochromator graphite
_diffrn_radiation_type 'Mo K\a'
_diffrn_radiation_wavelength 0.71073
_diffrn_reflns_av_R_equivalents 0.020
_diffrn_reflns_limit_h_max 9
_diffrn_reflns_limit_h_min -9
_diffrn_reflns_limit_k_max 12
_diffrn_reflns_limit_k_min -12
_diffrn_reflns_limit_l_max 13
_diffrn_reflns_limit_l_min -13
_diffrn_reflns_number 9657
_diffrn_reflns_theta_full 25.115
_diffrn_reflns_theta_max 31.791
_diffrn_reflns_theta_min 2.321
_diffrn_standards_number 0
_exptl_absorpt_coefficient_mu 5.081
_exptl_absorpt_correction_T_max 0.78
_exptl_absorpt_correction_T_min 0.42
_exptl_absorpt_correction_type multi-scan
_exptl_absorpt_process_details 'DENZO/SCALEPACK (Otwinowski & Minor, 1997)'
_exptl_crystal_colour blue
_exptl_crystal_density_diffrn 2.190
_exptl_crystal_density_method 'not measured'
_exptl_crystal_description plate
_exptl_crystal_F_000 294
_exptl_crystal_size_max 0.260
_exptl_crystal_size_mid 0.170
_exptl_crystal_size_min 0.050
_refine_diff_density_max 1.14
_refine_diff_density_min -0.82
_refine_ls_extinction_coef 0.000
_refine_ls_extinction_method 'Larson (1970), Equation 22'
_refine_ls_goodness_of_fit_ref 0.9129
_refine_ls_hydrogen_treatment noref
_refine_ls_matrix_type full
_refine_ls_number_parameters 136
_refine_ls_number_reflns 2576
_refine_ls_number_restraints 0
_refine_ls_R_factor_all 0.0298
_refine_ls_R_factor_gt 0.0271
_refine_ls_shift/su_max 0.0006418
_refine_ls_shift/su_mean 0.0000224
_refine_ls_structure_factor_coef Fsqd
_refine_ls_weighting_details
;
 Method= Modified Sheldrick 
 w=1/[\s^2^(F^2^) + ( 0.06P)^2^ + 0.96P] 
 ,where P=(max(Fo^2^,0) + 2Fc^2^)/3 
;
_refine_ls_weighting_scheme calc
_refine_ls_wR_factor_all 0.0791
_refine_ls_wR_factor_gt 0.0773
_refine_ls_wR_factor_ref 0.0766
_reflns_limit_h_max 8
_reflns_limit_h_min -9
_reflns_limit_k_max 12
_reflns_limit_k_min -12
_reflns_limit_l_max 13
_reflns_limit_l_min 0
_reflns_number_gt 2646
_reflns_number_total 2892
_reflns_threshold_expression I>2.0\s(I)
_oxford_diffrn_Wilson_B_factor 0.00
_oxford_diffrn_Wilson_scale 0.00
_oxford_refine_ls_r_factor_ref 0.0265
_oxford_refine_ls_scale 0.762(2)
_oxford_reflns_number_all 2884
_oxford_reflns_threshold_expression_ref I>3.0\s(I)
_cod_data_source_file cg400992q_si_002.cif
_cod_data_source_block '[C~4~H~14~N~2~][(VO)~2~(C~2~O~4~)(SeO~3~)~2~].2H~2~O_Cmp-3'
_cod_depositor_comments
;
The following automatic conversions were performed:

'_symmetry_cell_setting' value 'Triclinic' changed to 'triclinic'
according to /home/saulius/struct/CIF-dictionaries/cif_core.dic
dictionary named 'cif_core.dic' version 2.4.2 from
2011-04-26.

'_atom_sites_solution_primary' value 'Direct' changed to
'direct' according to
/home/saulius/struct/CIF-dictionaries/cif_core.dic dictionary named
'cif_core.dic' version 2.4.2 from 2011-04-26.

Automatic conversion script
Id: cif_fix_values 1891 2012-01-12 08:04:46Z andrius 
;
_cod_original_cell_volume 456.5(2)
_cod_original_sg_symbol_H-M 'P -1 '
_cod_original_formula_sum 'C6 H18.00 N2 O14 Se2 V2'
_cod_database_code 4508305

loop_
_symmetry_equiv_pos_as_xyz
x,y,z
-x,-y,-z

loop_
_atom_site_label
_atom_site_type_symbol
_atom_site_fract_x
_atom_site_fract_y
_atom_site_fract_z
_atom_site_U_iso_or_equiv
_atom_site_occupancy
_atom_site_adp_type
V1 V 0.73349(6) 0.60217(5) 0.31781(4) 0.0136 1.0000 Uani
Se1 Se 0.78717(4) 0.52234(3) 0.64847(2) 0.0142 1.0000 Uani
O1 O 0.8847(4) 0.7767(2) 0.4328(2) 0.0259 1.0000 Uani
O2 O 0.5825(3) 0.3799(2) 0.6911(2) 0.0180 1.0000 Uani
O3 O 0.7173(3) 0.4445(2) 0.45974(18) 0.0161 1.0000 Uani
O4 O 1.0187(3) 0.4626(3) 0.7368(2) 0.0310 1.0000 Uani
O5 O 0.6685(3) 0.6926(2) 0.11769(18) 0.0159 1.0000 Uani
O6 O 0.5038(3) 0.3749(2) 0.13701(19) 0.0172 1.0000 Uani
O7 O 0.2257(8) -0.1329(6) 0.7422(6) 0.0454 0.5880 Uani
O8 O 0.8444(13) 0.1990(8) 0.9782(7) 0.0420 0.4120 Uani
N1 N 0.5934(5) 0.0660(3) 0.7144(3) 0.0310 1.0000 Uani
C1 C 0.4528(4) 0.4087(3) 0.0062(2) 0.0138 1.0000 Uani
C2 C 0.5947(5) -0.0141(4) 0.5663(3) 0.0278 1.0000 Uani
C3 C 0.3604(10) -0.0378(6) 0.7464(6) 0.0151 0.4120 Uani
C4 C 0.8017(6) 0.0655(4) 0.8457(4) 0.0081 0.5880 Uani
H1 H 0.5917 0.1769 0.7106 0.0375 1.0000 Uiso
H2 H 0.4549 0.0059 0.7301 0.0377 0.5880 Uiso
H3 H 0.7286 0.0665 0.7948 0.0377 0.4120 Uiso
H4 H 0.7510 0.0346 0.5607 0.0338 1.0000 Uiso
H5 H 0.5664 -0.1337 0.5658 0.0345 1.0000 Uiso
H6 H 0.3623 0.0143 0.8404 0.0081 0.4120 Uiso
H7 H 0.3639 -0.1478 0.7510 0.0081 0.4120 Uiso
H8 H 0.2260 -0.0379 0.6662 0.0081 0.4120 Uiso
H9 H 0.8004 -0.0458 0.8505 0.0150 0.5880 Uiso
H10 H 0.7960 0.1166 0.9378 0.0150 0.5880 Uiso
H11 H 0.9400 0.1251 0.8308 0.0150 0.5880 Uiso
H12 H 0.1862 -0.1851 0.8185 0.0670 0.5880 Uiso
H13 H 0.1138 -0.1847 0.6451 0.0670 0.5880 Uiso
H14 H 0.8761 0.3066 0.9563 0.0354 0.4120 Uiso
H15 H 0.9618 0.1966 1.0700 0.0354 0.4120 Uiso

loop_
_atom_site_aniso_label
_atom_site_aniso_U_11
_atom_site_aniso_U_22
_atom_site_aniso_U_33
_atom_site_aniso_U_23
_atom_site_aniso_U_13
_atom_site_aniso_U_12
V1 0.01140(17) 0.02041(18) 0.00844(16) 0.00366(13) 0.00291(13) 0.00460(14)
Se1 0.01404(11) 0.02060(12) 0.00875(10) 0.00362(7) 0.00380(8) 0.00654(8)
O1 0.0255(9) 0.0268(9) 0.0158(8) 0.0028(7) 0.0028(7) -0.0014(7)
O2 0.0174(8) 0.0242(8) 0.0189(8) 0.0102(6) 0.0098(6) 0.0109(7)
O3 0.0189(8) 0.0236(8) 0.0079(6) 0.0045(6) 0.0039(6) 0.0104(6)
O4 0.0184(8) 0.0703(16) 0.0146(8) 0.0162(9) 0.0076(7) 0.0255(10)
O5 0.0160(7) 0.0192(8) 0.0109(7) 0.0039(6) 0.0032(6) 0.0043(6)
O6 0.0198(8) 0.0209(8) 0.0110(7) 0.0061(6) 0.0039(6) 0.0071(6)
O7 0.042(2) 0.043(2) 0.047(3) 0.0086(19) 0.015(2) 0.008(2)
O8 0.057(4) 0.042(3) 0.031(3) 0.008(2) 0.013(3) 0.025(3)
N1 0.0378(14) 0.0278(12) 0.0235(11) 0.0010(9) 0.0023(10) 0.0157(10)
C1 0.0118(9) 0.0198(10) 0.0121(9) 0.0059(7) 0.0052(7) 0.0064(8)
C2 0.0349(14) 0.0239(12) 0.0259(13) 0.0038(10) 0.0102(11) 0.0124(11)
C3 0.018(2) 0.0069(19) 0.018(2) 0.0045(17) 0.0083(19) -0.0039(18)
C4 0.0085(13) 0.0085(13) 0.0039(12) 0.0028(10) -0.0033(10) 0.0030(11)

loop_
_atom_type_symbol
_atom_type_scat_dispersion_real
_atom_type_scat_dispersion_imag
_atom_type_scat_Cromer_Mann_a1
_atom_type_scat_Cromer_Mann_b1
_atom_type_scat_Cromer_Mann_a2
_atom_type_scat_Cromer_Mann_b2
_atom_type_scat_Cromer_Mann_a3
_atom_type_scat_Cromer_Mann_b3
_atom_type_scat_Cromer_Mann_a4
_atom_type_scat_Cromer_Mann_b4
_atom_type_scat_Cromer_Mann_c
_atom_type_scat_source
C 0.0033 0.0016 2.3100 20.8439 1.0200 10.2075 1.5886 0.5687 0.8650 51.6512 0.2156 'International Tables Vol C 4.2.6.8 and 6.1.1.4'
N 0.0061 0.0033 12.2126 0.0057 3.1322 9.8933 2.0125 28.9975 1.1663 0.5826 -11.5290 'International Tables Vol C 4.2.6.8 and 6.1.1.4'
H 0.0000 0.0000 0.4930 10.5109 0.3229 26.1257 0.1402 3.1424 0.0408 57.7998 0.0030 'International Tables Vol C 4.2.6.8 and 6.1.1.4'
V 0.3005 0.5294 10.2971 6.8657 7.3511 0.4385 2.0703 26.8938 2.0571 102.4780 1.2199 'International Tables Vol C 4.2.6.8 and 6.1.1.4'
Se -0.0929 2.2259 17.0006 2.4098 5.8196 0.2726 3.9731 15.2372 4.3543 43.8163 2.8409 'International Tables Vol C 4.2.6.8 and 6.1.1.4'
O 0.0106 0.0060 3.0485 13.2771 2.2868 5.7011 1.5463 0.3239 0.8670 32.9089 0.2508 'International Tables Vol C 4.2.6.8 and 6.1.1.4'

loop_
_geom_angle_atom_site_label_1
_geom_angle_site_symmetry_1
_geom_angle_atom_site_label_2
_geom_angle_atom_site_label_3
_geom_angle_site_symmetry_3
_geom_angle
_geom_angle_publ_flag
O2 2_666 V1 O4 2_766 161.73(8) yes
O2 2_666 V1 Se1 . 85.61(5) yes
O4 2_766 V1 Se1 . 105.69(6) yes
O2 2_666 V1 O1 . 96.00(10) yes
O4 2_766 V1 O1 . 100.72(11) yes
Se1 . V1 O1 . 75.17(7) yes
O2 2_666 V1 O3 . 90.11(7) yes
O4 2_766 V1 O3 . 93.45(8) yes
Se1 . V1 O3 . 28.16(5) yes
O1 . V1 O3 . 102.30(9) yes
O2 2_666 V1 O5 . 85.02(7) yes
O4 2_766 V1 O5 . 85.53(8) yes
Se1 . V1 O5 . 167.45(5) yes
O1 . V1 O5 . 97.53(9) yes
O3 . V1 O5 . 159.97(7) yes
O2 2_666 V1 O6 . 81.10(7) yes
O4 2_766 V1 O6 . 81.48(9) yes
Se1 . V1 O6 . 110.44(4) yes
O1 . V1 O6 . 173.33(9) yes
O3 . V1 O6 . 83.77(7) yes
O5 . V1 O6 . 76.28(6) yes
V1 . Se1 O2 . 124.99(6) yes
V1 . Se1 O3 . 33.23(6) yes
O2 . Se1 O3 . 100.80(9) yes
V1 . Se1 O4 . 117.00(6) yes
O2 . Se1 O4 . 97.93(10) yes
O3 . Se1 O4 . 104.03(9) yes
V1 2_666 O2 Se1 . 125.36(9) yes
V1 . O3 Se1 . 118.61(10) yes
V1 2_766 O4 Se1 . 136.81(11) yes
V1 . O5 C1 2_665 118.42(15) yes
V1 . O6 C1 . 111.64(15) yes
C3 . O7 H7 . 59.7 no
C3 . O7 H8 . 52.3 no
H7 . O7 H8 . 99.4 no
C3 . O7 H12 . 132.3 no
H7 . O7 H12 . 102.8 no
H8 . O7 H12 . 154.5 no
C3 . O7 H13 . 116.9 no
H7 . O7 H13 . 110.9 no
H8 . O7 H13 . 72.0 no
H12 . O7 H13 . 110.8 no
C4 . O8 H10 . 27.9 no
C4 . O8 H14 . 113.5 no
H10 . O8 H14 . 138.0 no
C4 . O8 H15 . 113.9 no
H10 . O8 H15 . 105.5 no
H14 . O8 H15 . 109.9 no
C2 . N1 C3 . 109.8(3) yes
C2 . N1 C4 . 111.4(2) yes
C3 . N1 C4 . 107.0(3) yes
C2 . N1 H1 . 109.7 no
C3 . N1 H1 . 109.1 no
C4 . N1 H1 . 109.7 no
C2 . N1 H2 . 108.8 no
C3 . N1 H2 . 1.7 no
C4 . N1 H2 . 108.7 no
H1 . N1 H2 . 108.4 no
C2 . N1 H3 . 109.6 no
C3 . N1 H3 . 109.1 no
C4 . N1 H3 . 2.3 no
H1 . N1 H3 . 109.4 no
H2 . N1 H3 . 110.8 no
C1 2_665 C1 O5 2_665 116.3(2) yes
C1 2_665 C1 O6 . 117.3(2) yes
O5 2_665 C1 O6 . 126.4(2) yes
C2 2_656 C2 N1 . 110.0(3) yes
C2 2_656 C2 H4 . 110.9 no
N1 . C2 H4 . 108.1 no
C2 2_656 C2 H5 . 110.4 no
N1 . C2 H5 . 108.1 no
H4 . C2 H5 . 109.3 no
N1 . C3 O7 . 159.4(6) yes
N1 . C3 H2 . 2.4 no
O7 . C3 H2 . 158.9 no
N1 . C3 H6 . 108.8 no
O7 . C3 H6 . 89.8 no
H2 . C3 H6 . 110.2 no
N1 . C3 H7 . 108.6 no
O7 . C3 H7 . 54.9 no
H2 . C3 H7 . 109.6 no
H6 . C3 H7 . 110.0 no
N1 . C3 H8 . 108.9 no
O7 . C3 H8 . 71.0 no
H2 . C3 H8 . 106.5 no
H6 . C3 H8 . 110.2 no
H7 . C3 H8 . 110.3 no
O8 . C4 N1 . 109.3(3) yes
O8 . C4 H3 . 111.2 no
N1 . C4 H3 . 3.9 no
O8 . C4 H9 . 126.2 no
N1 . C4 H9 . 109.3 no
H3 . C4 H9 . 109.8 no
O8 . C4 H10 . 20.3 no
N1 . C4 H10 . 109.6 no
H3 . C4 H10 . 112.6 no
H9 . C4 H10 . 109.6 no
O8 . C4 H11 . 91.4 no
N1 . C4 H11 . 109.1 no
H3 . C4 H11 . 105.6 no
H9 . C4 H11 . 109.5 no
H10 . C4 H11 . 109.7 no
N1 . H2 C3 . 175.9 no
N1 . H3 C4 . 173.9 no
C3 . H7 O7 . 65.4 no
O7 . H8 C3 . 56.7 no
C4 . H10 O8 . 131.7 no

loop_
_geom_bond_atom_site_label_1
_geom_bond_atom_site_label_2
_geom_bond_site_symmetry_2
_geom_bond_distance
_geom_bond_publ_flag
V1 O2 2_666 2.0238(18) yes
V1 O4 2_766 1.9850(19) yes
V1 Se1 . 3.1810(8) yes
V1 O1 . 1.6118(19) yes
V1 O3 . 1.9857(17) yes
V1 O5 . 2.0643(17) yes
V1 O6 . 2.2605(18) yes
Se1 O2 . 1.7040(18) yes
Se1 O3 . 1.7100(16) yes
Se1 O4 . 1.6760(19) yes
O5 C1 2_665 1.264(3) yes
O6 C1 . 1.253(3) yes
O7 C3 . 0.997(7) yes
O7 H7 . 0.897 no
O7 H8 . 1.128 no
O7 H12 . 0.943 no
O7 H13 . 0.942 no
O8 C4 . 1.511(7) yes
O8 H10 . 0.703 no
O8 H14 . 0.940 no
O8 H15 . 0.954 no
N1 C2 . 1.497(4) yes
N1 C3 . 1.641(6) yes
N1 C4 . 1.501(4) yes
N1 H1 . 0.951 no
N1 H2 . 0.955 no
N1 H3 . 0.948 no
C1 C1 2_665 1.541(5) yes
C2 C2 2_656 1.525(6) yes
C2 H4 . 0.989 no
C2 H5 . 0.985 no
C3 H2 . 0.687 no
C3 H6 . 0.947 no
C3 H7 . 0.947 no
C3 H8 . 0.944 no
C4 H3 . 0.555 no
C4 H9 . 0.950 no
C4 H10 . 0.948 no
C4 H11 . 0.950 no

loop_
_geom_hbond_atom_site_label_D
_geom_hbond_atom_site_label_H
_geom_hbond_atom_site_label_A
_geom_hbond_site_symmetry_A
_geom_hbond_angle_DHA
_geom_hbond_distance_DH
_geom_hbond_distance_HA
_geom_hbond_distance_DA
_geom_hbond_publ_flag
N1 H1 O2 . 176.51(16) 0.951 1.768 2.718(5) yes
N1 H2 O7 . 167.9(2) 0.955 1.657 2.598(5) yes
N1 H3 O8 . 124.9(3) 0.948 1.788 2.456(5) yes
C2 H4 O1 2_766 164.46(17) 0.989 2.420 3.383(5) yes
C3 H6 O5 2_666 122.4(3) 0.947 2.556 3.167(5) yes
O7 H7 O6 2_656 124.1(3) 0.897 2.495 3.089(5) yes
C3 H7 O6 2_656 156.8(3) 0.947 2.495 3.386(5) yes
C3 H8 O1 1_445 143.2(3) 0.944 2.565 3.368(5) yes
O8 H10 N1 . 120.2(5) 0.703 2.026 2.456(5) yes
O8 H10 C4 . 131.7(6) 0.703 0.948 1.511(5) yes
C4 H11 O5 2_766 161.10(19) 0.950 2.425 3.337(5) yes
O7 H12 O8 2_657 156.6(3) 0.943 1.995 2.885(5) yes
O7 H13 O1 1_445 162.6(3) 0.942 2.005 2.917(5) yes
